data_2225749
loop_
_publ_author_name
'Liu, Qiang'
'Feng, Li'
'Li, Yu-Jie'
'Dong, Xian-Wu'

_publ_section_title
;
 (2-Amino-5-chlorobenzenesulfonato-\k<i>O</i>)bis(3-methylisoquinoline-\k<i>N</i>)silver(I)
;
_journal_coeditor_code ZQ2031
_journal_issue 4
_journal_name_full 'Acta Crystallographica Section E'
_journal_page_first m415
_journal_paper_doi 10.1107/S1600536810009220
_journal_volume 66
_journal_year 2010
_chemical_formula_iupac '[Ag (C6 H5 Cl N O3 S) (C10 H9 N)2]'
_chemical_formula_moiety 'C26 H23 Ag Cl N3 O3 S'
_chemical_formula_sum 'C26 H23 Ag Cl N3 O3 S'
_chemical_formula_weight 600.68
_chemical_melting_point ?
_chemical_name_systematic
;
(2-Amino-5-chlorobenzenesulfonato-\k<i>O</i>)bis(3-methylisoquinoline-
\k<i>N</i>)silver(I)
;
_space_group_IT_number 29
_symmetry_cell_setting orthorhombic
_symmetry_space_group_name_Hall 'P 2c -2ac'
_symmetry_space_group_name_H-M 'P c a 21'
_atom_sites_solution_hydrogens geom
_atom_sites_solution_primary direct
_atom_sites_solution_secondary difmap
_audit_creation_method SHELXL-97
_cell_angle_alpha 90.00
_cell_angle_beta 90.00
_cell_angle_gamma 90.00
_cell_formula_units_Z 8
_cell_length_a 21.184(2)
_cell_length_b 14.7095(10)
_cell_length_c 15.6602(10)
_cell_measurement_reflns_used 8349
_cell_measurement_temperature 293(2)
_cell_measurement_theta_max 25.3
_cell_measurement_theta_min 1.5
_cell_volume 4879.8(6)
_computing_cell_refinement 'SAINT (Bruker, 2001)'
_computing_data_collection 'SMART (Bruker, 2001)'
_computing_data_reduction 'SAINT (Bruker, 2001)'
_computing_molecular_graphics 'SHELXTL (Sheldrick, 2008)'
_computing_publication_material 'SHELXL97 (Sheldrick, 2008)'
_computing_structure_refinement 'SHELXL97 (Sheldrick, 2008)'
_computing_structure_solution 'SHELXS97 (Sheldrick, 2008)'
_diffrn_ambient_temperature 293(2)
_diffrn_measured_fraction_theta_full 0.991
_diffrn_measured_fraction_theta_max 0.991
_diffrn_measurement_device_type 'Bruker SMART APEX CCD'
_diffrn_measurement_method 'phi and omega scans'
_diffrn_radiation_monochromator graphite
_diffrn_radiation_source 'fine-focus sealed tube'
_diffrn_radiation_type MoK\a
_diffrn_radiation_wavelength 0.71073
_diffrn_reflns_av_R_equivalents 0.0863
_diffrn_reflns_av_sigmaI/netI 0.1833
_diffrn_reflns_limit_h_max 6
_diffrn_reflns_limit_h_min -25
_diffrn_reflns_limit_k_max 17
_diffrn_reflns_limit_k_min -16
_diffrn_reflns_limit_l_max 18
_diffrn_reflns_limit_l_min -18
_diffrn_reflns_number 13070
_diffrn_reflns_theta_full 25.34
_diffrn_reflns_theta_max 25.34
_diffrn_reflns_theta_min 1.69
_diffrn_standards_decay_% 0
_diffrn_standards_interval_count 0
_diffrn_standards_interval_time .
_diffrn_standards_number 0
_exptl_absorpt_coefficient_mu 1.056
_exptl_absorpt_correction_T_max 0.831
_exptl_absorpt_correction_T_min 0.779
_exptl_absorpt_correction_type multi-scan
_exptl_absorpt_process_details '(SADABS; Sheldrick, 1996)'
_exptl_crystal_colour colorless
_exptl_crystal_density_diffrn 1.635
_exptl_crystal_density_method 'not measured'
_exptl_crystal_description block
_exptl_crystal_F_000 2432
_exptl_crystal_size_max 0.23
_exptl_crystal_size_mid 0.19
_exptl_crystal_size_min 0.17
_refine_diff_density_max 0.852
_refine_diff_density_min -0.671
_refine_ls_abs_structure_details 'Flack (1983), 3745 Friedel pairs'
_refine_ls_abs_structure_Flack -0.06(4)
_refine_ls_extinction_method none
_refine_ls_goodness_of_fit_ref 0.810
_refine_ls_hydrogen_treatment mixed
_refine_ls_matrix_type full
_refine_ls_number_parameters 641
_refine_ls_number_reflns 8349
_refine_ls_number_restraints 16
_refine_ls_restrained_S_all 0.810
_refine_ls_R_factor_all 0.1456
_refine_ls_R_factor_gt 0.0562
_refine_ls_shift/su_max 0.001
_refine_ls_shift/su_mean 0.000
_refine_ls_structure_factor_coef Fsqd
_refine_ls_weighting_details 'w=1/[\s^2^(Fo^2^)+(0.0290P)^2^] where P=(Fo^2^+2Fc^2^)/3'
_refine_ls_weighting_scheme calc
_refine_ls_wR_factor_gt 0.1001
_refine_ls_wR_factor_ref 0.1243
_reflns_number_gt 3592
_reflns_number_total 8349
_reflns_threshold_expression I>2sigma(I)
_cod_data_source_file zq2031.cif
_cod_data_source_block I
_cod_depositor_comments
;
The following automatic conversions were performed:
'_symmetry_cell_setting' value 'Orthorhombic' changed to 'orthorhombic'
according to '/home/saulius/struct/CIF-dictionaries/cif_core.dic'
dictionary named 'cif_core.dic' version 2.4.1 from 2010-06-29.

Automatic conversion script
Id: cif_fix_enum 1527 2010-12-29 10:47:43Z saulius 

The following automatic conversions were performed:

'_chemical_melting_point' value 'not measured' was changed to '?' -
the value is undefined or not given.

Automatic conversion script
Id: cif_fix_values 1646 2011-03-28 12:23:43Z adriana 
;
_cod_database_code 2225749
_cod_database_fobs_code 2225749

loop_
_symmetry_equiv_pos_as_xyz
'x, y, z'
'-x, -y, z+1/2'
'-x+1/2, y, z+1/2'
'x+1/2, -y, z'

loop_
_atom_site_type_symbol
_atom_site_label
_atom_site_fract_x
_atom_site_fract_y
_atom_site_fract_z
_atom_site_U_iso_or_equiv
_atom_site_adp_type
_atom_site_calc_flag
_atom_site_refinement_flags
_atom_site_occupancy
_atom_site_disorder_assembly
_atom_site_disorder_group
Ag Ag1 0.25032(4) 0.63381(6) 0.06884(7) 0.0513(2) Uani d . 1 . .
Ag Ag2 0.27564(4) 0.13421(6) 0.07551(6) 0.0542(3) Uani d U 1 . .
C C1 0.2390(5) 0.5454(7) 0.2400(7) 0.038(3) Uani d . 1 . .
H H1 0.1969 0.5554 0.2260 0.046 Uiso calc R 1 . .
C C2 0.2542(7) 0.5093(6) 0.3221(10) 0.035(3) Uani d . 1 . .
C C3 0.2067(6) 0.4903(8) 0.3795(8) 0.053(4) Uani d . 1 . .
H H3 0.1644 0.4977 0.3653 0.063 Uiso calc R 1 . .
C C4 0.2251(7) 0.4594(8) 0.4600(8) 0.055(4) Uani d U 1 . .
H H4 0.1940 0.4451 0.4997 0.066 Uiso calc R 1 . .
C C5 0.2896(7) 0.4489(8) 0.4835(8) 0.057(4) Uani d U 1 . .
H H5 0.3004 0.4291 0.5380 0.068 Uiso calc R 1 . .
C C6 0.3338(5) 0.4678(9) 0.4269(8) 0.051(4) Uani d . 1 . .
H H6 0.3759 0.4595 0.4418 0.061 Uiso calc R 1 . .
C C7 0.3186(6) 0.5015(8) 0.3409(8) 0.038(3) Uani d . 1 . .
C C8 0.3643(5) 0.5205(7) 0.2793(7) 0.036(3) Uani d . 1 . .
H H8 0.4070 0.5137 0.2918 0.044 Uiso calc R 1 . .
C C9 0.3454(6) 0.5496(8) 0.1992(7) 0.044(3) Uani d . 1 . .
C C10 0.3918(5) 0.5668(8) 0.1310(7) 0.057(4) Uani d . 1 . .
H H10A 0.3783 0.6177 0.0972 0.085 Uiso calc R 1 . .
H H10B 0.3953 0.5140 0.0953 0.085 Uiso calc R 1 . .
H H10C 0.4322 0.5800 0.1560 0.085 Uiso calc R 1 . .
C C11 0.1698(6) 0.7127(8) -0.0731(9) 0.051(4) Uani d . 1 . .
H H11 0.1386 0.6934 -0.0355 0.062 Uiso calc R 1 . .
C C12 0.1514(8) 0.7482(9) -0.1540(11) 0.064(4) Uani d . 1 . .
C C13 0.0880(7) 0.7547(9) -0.1746(10) 0.078(5) Uani d . 1 . .
H H13 0.0573 0.7382 -0.1350 0.094 Uiso calc R 1 . .
C C14 0.0710(10) 0.7853(13) -0.2528(14) 0.121(8) Uani d . 1 . .
H H14 0.0288 0.7917 -0.2680 0.146 Uiso calc R 1 . .
C C15 0.1197(12) 0.8071(14) -0.3100(14) 0.125(10) Uani d U 1 . .
H H15 0.1088 0.8282 -0.3640 0.150 Uiso calc R 1 . .
C C16 0.1783(10) 0.7993(11) -0.2917(10) 0.098(7) Uani d U 1 . .
H H16 0.2085 0.8139 -0.3326 0.118 Uiso calc R 1 . .
C C17 0.2604(9) 0.7612(8) -0.1847(11) 0.067(5) Uani d . 1 . .
H H17 0.2922 0.7762 -0.2232 0.080 Uiso calc R 1 . .
C C18 0.2776(6) 0.7318(8) -0.1035(9) 0.045(3) Uani d . 1 . .
C C19 0.3416(6) 0.7216(9) -0.0721(10) 0.066(4) Uani d . 1 . .
H H19A 0.3441 0.7441 -0.0147 0.099 Uiso calc R 1 . .
H H19B 0.3700 0.7554 -0.1079 0.099 Uiso calc R 1 . .
H H19C 0.3531 0.6584 -0.0730 0.099 Uiso calc R 1 . .
C C20 0.1977(10) 0.7693(10) -0.2111(11) 0.076(6) Uani d . 1 . .
C C21 0.0488(5) 0.0799(7) 0.0542(7) 0.035(3) Uani d . 1 . .
C C22 0.0473(5) -0.0178(8) 0.0625(10) 0.047(3) Uani d U 1 . .
C C23 0.0203(6) -0.0640(8) -0.0051(8) 0.049(3) Uani d . 1 . .
H H95 0.0194 -0.1272 -0.0027 0.058 Uiso calc R 1 . .
C C24 -0.0052(5) -0.0228(9) -0.0756(8) 0.045(3) Uani d . 1 . .
H H94 -0.0241 -0.0574 -0.1183 0.054 Uiso calc R 1 . .
C C25 -0.0027(5) 0.0701(9) -0.0824(7) 0.042(3) Uani d . 1 . .
C C26 0.0234(5) 0.1205(8) -0.0160(7) 0.037(3) Uani d . 1 . .
H H92 0.0235 0.1836 -0.0197 0.045 Uiso calc R 1 . .
C C27 0.0584(5) 0.4823(8) 0.2184(7) 0.036(3) Uani d D 1 . .
C C28 0.0441(5) 0.4330(8) 0.2919(8) 0.048(3) Uani d . 1 . .
H H99 0.0462 0.3699 0.2897 0.058 Uiso calc R 1 . .
C C29 0.0268(5) 0.4738(8) 0.3682(8) 0.049(3) Uani d . 1 . .
H H100 0.0189 0.4390 0.4166 0.059 Uiso calc R 1 . .
C C30 0.0215(5) 0.5683(9) 0.3705(7) 0.044(3) Uani d U 1 . .
C C31 0.0314(4) 0.6194(7) 0.2970(6) 0.036(3) Uani d U 1 . .
H H102 0.0250 0.6819 0.2982 0.043 Uiso calc R 1 . .
C C32 0.0508(5) 0.5780(8) 0.2217(7) 0.038(3) Uani d . 1 . .
C C33 0.2104(6) 0.2154(8) -0.0753(7) 0.042(3) Uani d . 1 . .
H H59 0.1767 0.2015 -0.0395 0.051 Uiso calc R 1 . .
C C34 0.1972(7) 0.2484(10) -0.1602(8) 0.045(4) Uani d . 1 . .
C C35 0.1361(6) 0.2610(9) -0.1908(9) 0.059(4) Uani d . 1 . .
H H57 0.1019 0.2500 -0.1552 0.071 Uiso calc R 1 . .
C C36 0.1260(6) 0.2896(9) -0.2737(9) 0.061(4) Uani d . 1 . .
H H56 0.0854 0.2932 -0.2961 0.073 Uiso calc R 1 . .
C C37 0.1779(7) 0.3126(9) -0.3222(9) 0.064(4) Uani d U 1 . .
H H55 0.1706 0.3358 -0.3765 0.077 Uiso calc R 1 . .
C C38 0.2379(7) 0.3039(8) -0.2968(8) 0.058(4) Uani d U 1 . .
H H54 0.2708 0.3183 -0.3337 0.070 Uiso calc R 1 . .
C C39 0.2513(7) 0.2718(7) -0.2111(8) 0.049(4) Uani d . 1 . .
C C40 0.3113(7) 0.2583(9) -0.1766(10) 0.057(5) Uani d . 1 . .
H H52 0.3465 0.2710 -0.2100 0.069 Uiso calc R 1 . .
C C41 0.3200(6) 0.2276(8) -0.0966(9) 0.045(3) Uani d U 1 . .
C C42 0.3828(5) 0.2179(9) -0.0562(8) 0.062(4) Uani d U 1 . .
H H51A 0.3868 0.1581 -0.0324 0.093 Uiso calc R 1 . .
H H51B 0.3872 0.2623 -0.0117 0.093 Uiso calc R 1 . .
H H51C 0.4151 0.2272 -0.0984 0.093 Uiso calc R 1 . .
C C43 0.2361(5) 0.0437(8) 0.2403(7) 0.048(3) Uani d U 1 . .
H H69 0.1969 0.0537 0.2152 0.058 Uiso calc R 1 . .
C C44 0.2402(7) 0.0130(8) 0.3236(10) 0.044(3) Uani d U 1 . .
C C45 0.1819(6) -0.0041(8) 0.3705(9) 0.049(4) Uani d . 1 . .
H H67 0.1431 0.0067 0.3447 0.059 Uiso calc R 1 . .
C C46 0.1844(6) -0.0367(9) 0.4541(9) 0.062(4) Uani d U 1 . .
H H66 0.1478 -0.0471 0.4855 0.074 Uiso calc R 1 . .
C C47 0.2445(7) -0.0533(8) 0.4889(9) 0.059(4) Uani d U 1 . .
H H65 0.2457 -0.0744 0.5448 0.070 Uiso calc R 1 . .
C C48 0.3016(6) -0.0415(8) 0.4490(8) 0.053(4) Uani d U 1 . .
H H64 0.3399 -0.0537 0.4758 0.064 Uiso calc R 1 . .
C C49 0.2977(7) -0.0083(8) 0.3613(8) 0.043(3) Uani d . 1 . .
C C50 0.3515(6) 0.0072(8) 0.3101(9) 0.051(4) Uani d . 1 . .
H H62 0.3910 -0.0050 0.3334 0.061 Uiso calc R 1 . .
C C51 0.3488(6) 0.0382(8) 0.2304(9) 0.047(3) Uani d . 1 . .
C C52 0.4045(5) 0.0548(9) 0.1719(7) 0.059(4) Uani d . 1 . .
H H61A 0.3990 0.1117 0.1427 0.089 Uiso calc R 1 . .
H H61B 0.4073 0.0065 0.1308 0.089 Uiso calc R 1 . .
H H61C 0.4426 0.0567 0.2050 0.089 Uiso calc R 1 . .
Cl Cl1 -0.00209(15) 0.6221(2) 0.46319(18) 0.0590(9) Uani d . 1 . .
Cl Cl2 -0.03193(15) 0.1251(2) -0.17157(18) 0.0583(9) Uani d . 1 . .
N N1 0.2844(4) 0.5654(7) 0.1817(6) 0.045(3) Uani d . 1 . .
N N2 0.2299(5) 0.7059(6) -0.0490(6) 0.042(3) Uani d . 1 . .
N N3 0.2901(5) 0.0590(6) 0.1954(6) 0.041(3) Uani d . 1 . .
N N4 0.2680(5) 0.2041(6) -0.0464(6) 0.043(3) Uani d . 1 . .
N N5 0.0812(6) 0.4377(7) 0.1469(6) 0.057(3) Uani d D 1 . .
N N6 0.0779(5) -0.0619(6) 0.1284(6) 0.057(3) Uani d U 1 . .
H H6NA 0.0606 -0.0434 0.1730 0.068 Uiso d R 1 . .
H H6NB 0.0662 -0.1163 0.1266 0.068 Uiso d R 1 . .
O O4 0.0392(5) 0.7346(6) 0.1514(5) 0.079(3) Uani d . 1 . .
O O5 0.0383(5) 0.6065(6) 0.0599(7) 0.110(4) Uani d . 1 . .
O O6 0.1352(4) 0.6556(8) 0.1279(6) 0.099(4) Uani d . 1 . .
O O7 0.1532(3) 0.1489(6) 0.1049(4) 0.057(2) Uani d U 1 . .
O O8 0.0777(4) 0.1081(5) 0.2150(4) 0.056(2) Uani d . 1 . .
O O9 0.0590(4) 0.2375(5) 0.1233(5) 0.053(2) Uani d . 1 . .
S S1 0.08796(14) 0.1491(2) 0.13082(18) 0.0396(8) Uani d . 1 . .
S S3 0.06739(16) 0.6494(2) 0.1324(2) 0.0478(9) Uani d . 1 . .
H H5NA 0.085(6) 0.381(2) 0.144(5) 0.072 Uiso d D 1 . .
H H5NB 0.088(5) 0.460(3) 0.099(2) 0.072 Uiso d D 1 . .

loop_
_atom_site_aniso_label
_atom_site_aniso_U_11
_atom_site_aniso_U_22
_atom_site_aniso_U_33
_atom_site_aniso_U_12
_atom_site_aniso_U_13
_atom_site_aniso_U_23
Ag1 0.0592(5) 0.0565(5) 0.0382(5) 0.0081(5) -0.0039(7) 0.0097(7)
Ag2 0.0612(6) 0.0570(6) 0.0445(6) 0.0045(5) 0.0007(8) 0.0118(8)
C1 0.044(9) 0.028(7) 0.042(8) 0.004(6) -0.009(6) -0.014(6)
C2 0.035(7) 0.027(6) 0.042(7) -0.005(8) 0.002(6) 0.006(8)
C3 0.048(9) 0.049(10) 0.061(10) 0.005(7) 0.002(8) -0.008(8)
C4 0.092(9) 0.046(9) 0.027(7) -0.025(8) 0.005(7) -0.003(7)
C5 0.087(9) 0.043(9) 0.041(8) 0.007(8) 0.000(8) -0.008(7)
C6 0.035(8) 0.058(10) 0.059(9) 0.004(6) -0.007(7) 0.013(8)
C7 0.044(9) 0.033(8) 0.036(8) 0.008(6) -0.007(6) -0.007(6)
C8 0.023(7) 0.044(8) 0.042(8) -0.002(6) -0.008(6) -0.009(7)
C9 0.045(9) 0.058(9) 0.028(7) 0.010(7) -0.007(6) -0.003(7)
C10 0.055(9) 0.071(10) 0.044(8) 0.015(7) 0.006(7) 0.011(7)
C11 0.041(9) 0.048(9) 0.065(10) 0.009(7) 0.009(7) -0.007(8)
C12 0.087(13) 0.042(10) 0.063(11) 0.021(9) -0.038(10) -0.010(9)
C13 0.094(12) 0.049(9) 0.091(13) 0.001(8) -0.059(10) 0.007(9)
C14 0.17(2) 0.071(14) 0.122(19) 0.045(15) -0.084(15) -0.009(14)
C15 0.23(3) 0.059(13) 0.090(16) 0.029(18) -0.077(18) 0.014(13)
C16 0.20(2) 0.054(11) 0.040(11) 0.029(13) -0.033(12) 0.002(9)
C17 0.109(16) 0.037(8) 0.054(11) -0.003(10) 0.045(11) 0.001(10)
C18 0.057(10) 0.020(8) 0.059(10) 0.004(7) 0.009(8) -0.007(7)
C19 0.056(10) 0.054(10) 0.087(12) -0.008(8) 0.006(8) 0.009(9)
C20 0.141(19) 0.036(10) 0.052(13) 0.018(11) 0.001(13) 0.001(9)
C21 0.046(7) 0.035(7) 0.024(7) -0.007(5) -0.005(5) -0.001(6)
C22 0.054(7) 0.039(7) 0.050(8) -0.007(5) 0.014(8) 0.005(8)
C23 0.070(10) 0.017(7) 0.059(9) -0.018(7) 0.021(8) -0.004(7)
C24 0.049(8) 0.051(10) 0.034(7) -0.014(7) 0.006(6) -0.009(7)
C25 0.031(7) 0.051(9) 0.044(8) -0.006(6) 0.004(6) -0.006(7)
C26 0.043(7) 0.030(7) 0.038(7) 0.001(6) 0.001(6) 0.006(7)
C27 0.032(7) 0.047(8) 0.028(7) 0.002(6) -0.004(5) -0.001(7)
C28 0.051(8) 0.041(8) 0.053(9) -0.003(6) -0.007(6) 0.012(7)
C29 0.064(9) 0.040(9) 0.044(9) -0.003(7) 0.006(7) 0.009(7)
C30 0.046(8) 0.055(10) 0.031(7) 0.002(7) -0.001(6) 0.003(6)
C31 0.035(6) 0.030(7) 0.042(7) -0.005(5) 0.000(5) -0.009(6)
C32 0.043(8) 0.048(9) 0.024(7) -0.003(6) -0.003(5) -0.009(6)
C33 0.046(9) 0.042(8) 0.039(8) 0.009(6) 0.001(6) -0.001(7)
C34 0.065(11) 0.047(9) 0.023(8) 0.001(8) 0.008(7) -0.008(7)
C35 0.060(10) 0.061(10) 0.055(10) 0.011(8) -0.004(8) 0.012(8)
C36 0.071(11) 0.052(10) 0.060(10) 0.010(8) -0.012(8) -0.004(9)
C37 0.102(11) 0.037(9) 0.053(10) 0.008(9) -0.001(9) 0.009(8)
C38 0.097(10) 0.036(8) 0.042(9) -0.010(8) 0.020(8) 0.000(7)
C39 0.090(10) 0.023(7) 0.035(9) 0.003(8) 0.019(8) -0.005(6)
C40 0.054(11) 0.043(10) 0.075(12) -0.007(8) 0.028(9) 0.005(9)
C41 0.043(8) 0.028(8) 0.063(10) -0.008(6) 0.007(7) 0.006(7)
C42 0.064(8) 0.076(10) 0.047(9) -0.012(8) 0.003(7) 0.016(8)
C43 0.047(9) 0.063(10) 0.034(7) 0.005(7) -0.011(6) 0.014(7)
C44 0.053(10) 0.038(7) 0.042(7) -0.006(7) -0.006(7) 0.003(8)
C45 0.035(9) 0.049(10) 0.063(10) -0.008(7) -0.004(7) 0.009(8)
C46 0.060(8) 0.058(10) 0.067(11) -0.003(8) 0.009(7) 0.006(9)
C47 0.091(8) 0.035(8) 0.050(9) -0.012(8) -0.007(7) 0.011(7)
C48 0.052(7) 0.048(9) 0.060(10) 0.009(7) -0.021(6) 0.008(8)
C49 0.056(9) 0.030(8) 0.043(9) -0.006(7) -0.004(7) -0.002(7)
C50 0.041(9) 0.048(9) 0.063(10) -0.003(6) -0.028(8) 0.013(8)
C51 0.037(8) 0.042(9) 0.062(10) 0.014(7) -0.014(7) -0.011(8)
C52 0.046(8) 0.063(10) 0.069(10) 0.003(7) 0.015(7) 0.000(8)
Cl1 0.069(2) 0.071(2) 0.0379(17) -0.0122(19) 0.0097(15) -0.0056(19)
Cl2 0.072(2) 0.061(2) 0.0418(18) 0.0038(19) -0.0142(15) 0.003(2)
N1 0.039(6) 0.064(8) 0.030(6) 0.010(6) 0.003(5) 0.001(6)
N2 0.049(7) 0.038(6) 0.038(6) 0.009(5) 0.006(5) 0.003(5)
N3 0.050(7) 0.035(6) 0.039(6) -0.001(5) -0.004(5) 0.008(5)
N4 0.051(7) 0.043(7) 0.035(6) -0.001(5) 0.005(5) 0.007(5)
N5 0.077(8) 0.048(8) 0.046(7) 0.003(7) 0.007(6) -0.004(6)
N6 0.091(9) 0.029(7) 0.049(7) 0.001(6) 0.003(6) 0.020(5)
O4 0.122(9) 0.057(7) 0.057(7) 0.016(6) 0.022(6) 0.023(5)
O5 0.203(11) 0.082(7) 0.045(6) -0.020(7) -0.047(8) 0.022(6)
O6 0.061(7) 0.154(11) 0.083(7) 0.017(7) 0.022(5) 0.055(7)
O7 0.037(4) 0.086(6) 0.046(5) -0.010(4) 0.002(3) 0.006(5)
O8 0.077(6) 0.067(6) 0.024(5) 0.002(5) 0.008(4) -0.006(4)
O9 0.068(6) 0.038(5) 0.052(6) 0.008(4) -0.011(4) -0.007(5)
S1 0.0413(19) 0.040(2) 0.0370(18) 0.0015(16) -0.0016(14) 0.0003(17)
S3 0.061(2) 0.046(2) 0.037(2) 0.0097(18) 0.0075(17) 0.0083(18)

loop_
_atom_type_symbol
_atom_type_description
_atom_type_scat_dispersion_real
_atom_type_scat_dispersion_imag
_atom_type_scat_source
C C 0.0030 0.0020 'International Tables Vol C Tables 4.2.6.8 and 6.1.1.4'
H H 0.0000 0.0000 'International Tables Vol C Tables 4.2.6.8 and 6.1.1.4'
Ag Ag -0.8970 1.1020 'International Tables Vol C Tables 4.2.6.8 and 6.1.1.4'
Cl Cl 0.1480 0.1590 'International Tables Vol C Tables 4.2.6.8 and 6.1.1.4'
N N 0.0060 0.0030 'International Tables Vol C Tables 4.2.6.8 and 6.1.1.4'
O O 0.0110 0.0060 'International Tables Vol C Tables 4.2.6.8 and 6.1.1.4'
S S 0.1250 0.1230 'International Tables Vol C Tables 4.2.6.8 and 6.1.1.4'

loop_
_geom_angle_atom_site_label_1
_geom_angle_atom_site_label_2
_geom_angle_atom_site_label_3
_geom_angle_site_symmetry_1
_geom_angle_site_symmetry_3
_geom_angle
_geom_angle_publ_flag
N1 Ag1 N2 . . 172.0(4) ?
N1 Ag1 O6 . . 94.5(3) ?
N2 Ag1 O6 . . 93.1(3) ?
N4 Ag2 N3 . . 175.7(4) ?
N4 Ag2 O7 . . 92.4(3) ?
N3 Ag2 O7 . . 91.6(3) ?
N1 C1 C2 . . 121.8(11) ?
N1 C1 H1 . . 119.1 ?
C2 C1 H1 . . 119.1 ?
C3 C2 C7 . . 123.9(13) ?
C3 C2 C1 . . 119.9(13) ?
C7 C2 C1 . . 116.1(12) ?
C2 C3 C4 . . 116.8(13) ?
C2 C3 H3 . . 121.6 ?
C4 C3 H3 . . 121.6 ?
C3 C4 C5 . . 122.5(12) ?
C3 C4 H4 . . 118.8 ?
C5 C4 H4 . . 118.8 ?
C6 C5 C4 . . 119.0(13) ?
C6 C5 H5 . . 120.5 ?
C4 C5 H5 . . 120.5 ?
C5 C6 C7 . . 122.0(12) ?
C5 C6 H6 . . 119.0 ?
C7 C6 H6 . . 119.0 ?
C8 C7 C2 . . 121.0(12) ?
C8 C7 C6 . . 123.2(11) ?
C2 C7 C6 . . 115.7(12) ?
C9 C8 C7 . . 119.1(11) ?
C9 C8 H8 . . 120.4 ?
C7 C8 H8 . . 120.4 ?
N1 C9 C8 . . 121.2(11) ?
N1 C9 C10 . . 117.7(10) ?
C8 C9 C10 . . 121.1(11) ?
C9 C10 H10A . . 109.5 ?
C9 C10 H10B . . 109.5 ?
H10A C10 H10B . . 109.5 ?
C9 C10 H10C . . 109.5 ?
H10A C10 H10C . . 109.5 ?
H10B C10 H10C . . 109.5 ?
N2 C11 C12 . . 122.7(13) ?
N2 C11 H11 . . 118.6 ?
C12 C11 H11 . . 118.6 ?
C20 C12 C13 . . 122.0(17) ?
C20 C12 C11 . . 118.0(15) ?
C13 C12 C11 . . 119.8(17) ?
C14 C13 C12 . . 119.4(19) ?
C14 C13 H13 . . 120.3 ?
C12 C13 H13 . . 120.3 ?
C13 C14 C15 . . 117(2) ?
C13 C14 H14 . . 121.4 ?
C15 C14 H14 . . 121.4 ?
C16 C15 C14 . . 123(2) ?
C16 C15 H15 . . 118.3 ?
C14 C15 H15 . . 118.3 ?
C15 C16 C20 . . 121(2) ?
C15 C16 H16 . . 119.5 ?
C20 C16 H16 . . 119.5 ?
C18 C17 C20 . . 123.1(14) ?
C18 C17 H17 . . 118.5 ?
C20 C17 H17 . . 118.5 ?
N2 C18 C17 . . 117.4(12) ?
N2 C18 C19 . . 116.6(12) ?
C17 C18 C19 . . 125.9(14) ?
C18 C19 H19A . . 109.5 ?
C18 C19 H19B . . 109.5 ?
H19A C19 H19B . . 109.5 ?
C18 C19 H19C . . 109.5 ?
H19A C19 H19C . . 109.5 ?
H19B C19 H19C . . 109.5 ?
C12 C20 C17 . . 118.1(16) ?
C12 C20 C16 . . 117(2) ?
C17 C20 C16 . . 125(2) ?
C26 C21 C22 . . 120.0(11) ?
C26 C21 S1 . . 118.5(8) ?
C22 C21 S1 . . 121.3(10) ?
N6 C22 C23 . . 122.4(11) ?
N6 C22 C21 . . 121.6(12) ?
C23 C22 C21 . . 115.4(12) ?
C24 C23 C22 . . 124.3(11) ?
C24 C23 H95 . . 117.9 ?
C22 C23 H95 . . 117.9 ?
C23 C24 C25 . . 119.1(11) ?
C23 C24 H94 . . 120.4 ?
C25 C24 H94 . . 120.4 ?
C24 C25 C26 . . 119.3(11) ?
C24 C25 Cl2 . . 121.0(10) ?
C26 C25 Cl2 . . 119.8(9) ?
C21 C26 C25 . . 121.8(11) ?
C21 C26 H92 . . 119.1 ?
C25 C26 H92 . . 119.1 ?
N5 C27 C28 . . 119.9(11) ?
N5 C27 C32 . . 122.6(11) ?
C28 C27 C32 . . 117.4(11) ?
C29 C28 C27 . . 123.0(11) ?
C29 C28 H99 . . 118.5 ?
C27 C28 H99 . . 118.5 ?
C28 C29 C30 . . 118.4(11) ?
C28 C29 H100 . . 120.8 ?
C30 C29 H100 . . 120.8 ?
C31 C30 C29 . . 120.3(11) ?
C31 C30 Cl1 . . 119.5(9) ?
C29 C30 Cl1 . . 120.1(9) ?
C32 C31 C30 . . 120.7(10) ?
C32 C31 H102 . . 119.6 ?
C30 C31 H102 . . 119.6 ?
C31 C32 C27 . . 120.0(11) ?
C31 C32 S3 . . 117.8(9) ?
C27 C32 S3 . . 122.2(9) ?
N4 C33 C34 . . 122.7(12) ?
N4 C33 H59 . . 118.7 ?
C34 C33 H59 . . 118.7 ?
C35 C34 C39 . . 121.1(14) ?
C35 C34 C33 . . 122.9(13) ?
C39 C34 C33 . . 116.0(13) ?
C36 C35 C34 . . 120.6(14) ?
C36 C35 H57 . . 119.7 ?
C34 C35 H57 . . 119.7 ?
C37 C36 C35 . . 118.0(13) ?
C37 C36 H56 . . 121.0 ?
C35 C36 H56 . . 121.0 ?
C38 C37 C36 . . 124.7(14) ?
C38 C37 H55 . . 117.6 ?
C36 C37 H55 . . 117.6 ?
C37 C38 C39 . . 119.5(13) ?
C37 C38 H54 . . 120.3 ?
C39 C38 H54 . . 120.3 ?
C40 C39 C34 . . 118.5(13) ?
C40 C39 C38 . . 125.6(13) ?
C34 C39 C38 . . 115.8(14) ?
C41 C40 C39 . . 122.2(13) ?
C41 C40 H52 . . 118.9 ?
C39 C40 H52 . . 118.9 ?
C40 C41 N4 . . 120.0(12) ?
C40 C41 C42 . . 123.6(13) ?
N4 C41 C42 . . 116.4(12) ?
C41 C42 H51A . . 109.5 ?
C41 C42 H51B . . 109.5 ?
H51A C42 H51B . . 109.5 ?
C41 C42 H51C . . 109.5 ?
H51A C42 H51C . . 109.5 ?
H51B C42 H51C . . 109.5 ?
N3 C43 C44 . . 119.3(11) ?
N3 C43 H69 . . 120.4 ?
C44 C43 H69 . . 120.4 ?
C43 C44 C49 . . 122.0(13) ?
C43 C44 C45 . . 118.6(13) ?
C49 C44 C45 . . 119.2(13) ?
C46 C45 C44 . . 120.1(12) ?
C46 C45 H67 . . 120.0 ?
C44 C45 H67 . . 120.0 ?
C45 C46 C47 . . 117.1(13) ?
C45 C46 H66 . . 121.4 ?
C47 C46 H66 . . 121.4 ?
C48 C47 C46 . . 126.9(13) ?
C48 C47 H65 . . 116.6 ?
C46 C47 H65 . . 116.6 ?
C47 C48 C49 . . 114.9(11) ?
C47 C48 H64 . . 122.6 ?
C49 C48 H64 . . 122.6 ?
C44 C49 C50 . . 115.5(12) ?
C44 C49 C48 . . 121.7(13) ?
C50 C49 C48 . . 122.8(13) ?
C51 C50 C49 . . 123.6(13) ?
C51 C50 H62 . . 118.2 ?
C49 C50 H62 . . 118.2 ?
C50 C51 N3 . . 118.9(12) ?
C50 C51 C52 . . 126.1(12) ?
N3 C51 C52 . . 115.0(12) ?
C51 C52 H61A . . 109.5 ?
C51 C52 H61B . . 109.5 ?
H61A C52 H61B . . 109.5 ?
C51 C52 H61C . . 109.5 ?
H61A C52 H61C . . 109.5 ?
H61B C52 H61C . . 109.5 ?
C9 N1 C1 . . 120.5(10) ?
C9 N1 Ag1 . . 124.8(8) ?
C1 N1 Ag1 . . 114.5(8) ?
C11 N2 C18 . . 120.4(11) ?
C11 N2 Ag1 . . 117.9(9) ?
C18 N2 Ag1 . . 121.0(8) ?
C43 N3 C51 . . 120.6(10) ?
C43 N3 Ag2 . . 114.1(7) ?
C51 N3 Ag2 . . 124.8(9) ?
C33 N4 C41 . . 120.6(11) ?
C33 N4 Ag2 . . 115.5(8) ?
C41 N4 Ag2 . . 123.5(9) ?
C27 N5 H5NA . . 124(5) ?
C27 N5 H5NB . . 127(3) ?
H5NA N5 H5NB . . 109(4) ?
C22 N6 H6NA . . 105.4 ?
C22 N6 H6NB . . 106.5 ?
H6NA N6 H6NB . . 102.0 ?
S3 O6 Ag1 . . 159.1(7) ?
S1 O7 Ag2 . . 172.3(5) ?
O7 S1 O9 . . 112.8(5) ?
O7 S1 O8 . . 113.3(5) ?
O9 S1 O8 . . 112.4(5) ?
O7 S1 C21 . . 104.9(5) ?
O9 S1 C21 . . 105.2(5) ?
O8 S1 C21 . . 107.5(5) ?
O4 S3 O5 . . 111.9(6) ?
O4 S3 O6 . . 111.9(7) ?
O5 S3 O6 . . 114.7(7) ?
O4 S3 C32 . . 105.8(5) ?
O5 S3 C32 . . 106.0(5) ?
O6 S3 C32 . . 105.7(5) ?

loop_
_geom_bond_atom_site_label_1
_geom_bond_atom_site_label_2
_geom_bond_site_symmetry_2
_geom_bond_distance
_geom_bond_publ_flag
Ag1 N1 . 2.158(10) ?
Ag1 N2 . 2.172(9) ?
Ag1 O6 . 2.628(9) ?
Ag2 N4 . 2.175(9) ?
Ag2 N3 . 2.200(9) ?
Ag2 O7 . 2.644(7) ?
C1 N1 . 1.357(13) ?
C1 C2 . 1.428(17) ?
C1 H1 . 0.9300 ?
C2 C3 . 1.379(18) ?
C2 C7 . 1.399(17) ?
C3 C4 . 1.395(16) ?
C3 H3 . 0.9300 ?
C4 C5 . 1.423(16) ?
C4 H4 . 0.9300 ?
C5 C6 . 1.320(15) ?
C5 H5 . 0.9300 ?
C6 C7 . 1.471(16) ?
C6 H6 . 0.9300 ?
C7 C8 . 1.396(15) ?
C8 C9 . 1.385(14) ?
C8 H8 . 0.9300 ?
C9 N1 . 1.341(13) ?
C9 C10 . 1.474(14) ?
C10 H10A . 0.9600 ?
C10 H10B . 0.9600 ?
C10 H10C . 0.9600 ?
C11 N2 . 1.331(13) ?
C11 C12 . 1.426(18) ?
C11 H11 . 0.9300 ?
C12 C20 . 1.36(2) ?
C12 C13 . 1.385(17) ?
C13 C14 . 1.35(2) ?
C13 H13 . 0.9300 ?
C14 C15 . 1.40(3) ?
C14 H14 . 0.9300 ?
C15 C16 . 1.28(2) ?
C15 H15 . 0.9300 ?
C16 C20 . 1.40(2) ?
C16 H16 . 0.9300 ?
C17 C18 . 1.392(19) ?
C17 C20 . 1.40(2) ?
C17 H17 . 0.9300 ?
C18 N2 . 1.377(14) ?
C18 C19 . 1.450(16) ?
C19 H19A . 0.9600 ?
C19 H19B . 0.9600 ?
C19 H19C . 0.9600 ?
C21 C26 . 1.363(14) ?
C21 C22 . 1.443(14) ?
C21 S1 . 1.779(10) ?
C22 N6 . 1.381(15) ?
C22 C23 . 1.383(16) ?
C23 C24 . 1.371(15) ?
C23 H95 . 0.9300 ?
C24 C25 . 1.372(15) ?
C24 H94 . 0.9300 ?
C25 C26 . 1.391(14) ?
C25 Cl2 . 1.729(12) ?
C26 H92 . 0.9300 ?
C27 N5 . 1.384(13) ?
C27 C28 . 1.394(14) ?
C27 C32 . 1.418(14) ?
C28 C29 . 1.385(15) ?
C28 H99 . 0.9300 ?
C29 C30 . 1.395(15) ?
C29 H100 . 0.9300 ?
C30 C31 . 1.391(14) ?
C30 Cl1 . 1.727(12) ?
C31 C32 . 1.389(13) ?
C31 H102 . 0.9300 ?
C32 S3 . 1.784(12) ?
C33 N4 . 1.312(13) ?
C33 C34 . 1.443(16) ?
C33 H59 . 0.9300 ?
C34 C35 . 1.392(16) ?
C34 C39 . 1.438(18) ?
C35 C36 . 1.381(17) ?
C35 H57 . 0.9300 ?
C36 C37 . 1.377(17) ?
C36 H56 . 0.9300 ?
C37 C38 . 1.339(16) ?
C37 H55 . 0.9300 ?
C38 C39 . 1.449(16) ?
C38 H54 . 0.9300 ?
C39 C40 . 1.397(18) ?
C40 C41 . 1.344(17) ?
C40 H52 . 0.9300 ?
C41 N4 . 1.396(14) ?
C41 C42 . 1.480(15) ?
C42 H51A . 0.9600 ?
C42 H51B . 0.9600 ?
C42 H51C . 0.9600 ?
C43 N3 . 1.361(13) ?
C43 C44 . 1.383(17) ?
C43 H69 . 0.9300 ?
C44 C49 . 1.390(19) ?
C44 C45 . 1.459(17) ?
C45 C46 . 1.395(16) ?
C45 H67 . 0.9300 ?
C46 C47 . 1.407(17) ?
C46 H66 . 0.9300 ?
C47 C48 . 1.372(16) ?
C47 H65 . 0.9300 ?
C48 C49 . 1.460(17) ?
C48 H64 . 0.9300 ?
C49 C50 . 1.412(16) ?
C50 C51 . 1.330(16) ?
C50 H62 . 0.9300 ?
C51 N3 . 1.394(13) ?
C51 C52 . 1.514(15) ?
C52 H61A . 0.9600 ?
C52 H61B . 0.9600 ?
C52 H61C . 0.9600 ?
N5 H5NA . 0.84(3) ?
N5 H5NB . 0.83(3) ?
N6 H6NA . 0.8343 ?
N6 H6NB . 0.8395 ?
O4 S3 . 1.419(9) ?
O5 S3 . 1.437(10) ?
O6 S3 . 1.441(9) ?
O7 S1 . 1.440(7) ?
O8 S1 . 1.466(8) ?
O9 S1 . 1.442(8) ?

loop_
_geom_hbond_atom_site_label_D
_geom_hbond_atom_site_label_H
_geom_hbond_atom_site_label_A
_geom_hbond_site_symmetry_A
_geom_hbond_distance_DH
_geom_hbond_distance_HA
_geom_hbond_distance_DA
_geom_hbond_angle_DHA
N6 H6NA O8 . 0.83 2.35 2.844(12) 118.4
N5 H5NA O9 . 0.84(3) 2.20(5) 3.006(13) 159(11)
N5 H5NB O5 . 0.83(3) 2.48(6) 2.973(14) 119(4)
N6 H6NB O4 1_545 0.84 2.30 3.126(13) 168.1
